data_7220374
loop_
_publ_author_name
'Batisai, Eustina'
'Nassimbeni, Luigi R.'
'Weber, Edwin'

_publ_section_title
;
 Inclusion compounds of a borneol dumb-bell host with methylcyclohexanones
 and 2-butanols: structures and resolutions
;
_journal_issue 22
_journal_name_full CrystEngComm
_journal_page_first 4205
_journal_paper_doi 10.1039/C5CE00600G
_journal_volume 17
_journal_year 2015
_chemical_absolute_configuration rm
_chemical_formula_moiety '3(C30 H38 O2), 2(C4 H10 O)'
_chemical_formula_sum 'C98 H134 O8'
_chemical_formula_weight 1440.05
_chemical_name_systematic
; 
 ? 
;
_space_group_IT_number 19
_symmetry_cell_setting orthorhombic
_symmetry_space_group_name_Hall 'P 2ac 2ab'
_symmetry_space_group_name_H-M 'P 21 21 21'
_atom_sites_solution_hydrogens geom
_atom_sites_solution_primary direct
_atom_sites_solution_secondary difmap
_audit_creation_method SHELXL-97
_audit_update_record
;
2015-03-17 deposited with the CCDC.
2015-04-27 downloaded from the CCDC.
;
_cell_angle_alpha 90.00
_cell_angle_beta 90.00
_cell_angle_gamma 90.00
_cell_formula_units_Z 4
_cell_length_a 11.7623(6)
_cell_length_b 12.0280(6)
_cell_length_c 61.710(3)
_cell_measurement_reflns_used 12479
_cell_measurement_temperature 173(2)
_cell_measurement_theta_max 27.78
_cell_measurement_theta_min 1.32
_cell_volume 8730.5(8)
_computing_cell_refinement SAINT(Bruker,2001)
_computing_data_collection APEX2(Bruker,2003)
_computing_data_reduction APEX2(Bruker,2003)
_computing_molecular_graphics XSEED
_computing_publication_material 'SHELXL-97 (Sheldrick, 1997)'
_computing_structure_refinement 'SHELXL-97 (Sheldrick, 1997)'
_computing_structure_solution 'SHELXS-97 (Sheldrick, 1997)'
_diffrn_ambient_temperature 173(2)
_diffrn_measured_fraction_theta_full 0.961
_diffrn_measured_fraction_theta_max 0.961
_diffrn_measurement_device_type 'Bruker APEX-II CCD'
_diffrn_radiation_monochromator graphite
_diffrn_radiation_source 'fine-focus sealed tube'
_diffrn_radiation_type MoK\a
_diffrn_radiation_wavelength 0.71073
_diffrn_reflns_av_R_equivalents 0.0651
_diffrn_reflns_av_sigmaI/netI 0.0731
_diffrn_reflns_limit_h_max 15
_diffrn_reflns_limit_h_min -10
_diffrn_reflns_limit_k_max 15
_diffrn_reflns_limit_k_min -15
_diffrn_reflns_limit_l_max 80
_diffrn_reflns_limit_l_min -80
_diffrn_reflns_number 52359
_diffrn_reflns_theta_full 27.78
_diffrn_reflns_theta_max 27.78
_diffrn_reflns_theta_min 1.32
_exptl_absorpt_coefficient_mu 0.067
_exptl_absorpt_correction_type none
_exptl_crystal_colour colourless
_exptl_crystal_density_diffrn 1.096
_exptl_crystal_density_method 'not measured'
_exptl_crystal_description plate
_exptl_crystal_F_000 3144
_exptl_crystal_size_max 0.36
_exptl_crystal_size_mid 0.25
_exptl_crystal_size_min 0.14
_refine_diff_density_max 1.055
_refine_diff_density_min -0.412
_refine_diff_density_rms 0.052
_refine_ls_abs_structure_details 'Flack H D (1983), Acta Cryst. A39, 876-881'
_refine_ls_abs_structure_Flack 0.0(11)
_refine_ls_extinction_method none
_refine_ls_goodness_of_fit_ref 1.026
_refine_ls_hydrogen_treatment noref
_refine_ls_matrix_type full
_refine_ls_number_parameters 935
_refine_ls_number_reflns 18870
_refine_ls_number_restraints 1
_refine_ls_restrained_S_all 1.027
_refine_ls_R_factor_all 0.1088
_refine_ls_R_factor_gt 0.0676
_refine_ls_shift/su_max 0.000
_refine_ls_shift/su_mean 0.000
_refine_ls_structure_factor_coef Fsqd
_refine_ls_weighting_details 'calc w=1/[\s^2^(Fo^2^)+(0.1006P)^2^+1.3483P] where P=(Fo^2^+2Fc^2^)/3'
_refine_ls_weighting_scheme calc
_refine_ls_wR_factor_gt 0.1643
_refine_ls_wR_factor_ref 0.1888
_reflns_number_gt 12479
_reflns_number_total 18870
_reflns_threshold_expression >2sigma(I)
_cod_data_source_file c5ce00600g2.cif
_cod_data_source_block 3H.2(R-2-BuOH)
_cod_depositor_comments 'Adding full bibliography for 7220370--7220375.cif.'
_cod_original_cell_volume 8730.6(8)
_cod_original_sg_symbol_H-M p212121
_cod_database_code 7220374

loop_
_symmetry_equiv_pos_as_xyz
'x, y, z'
'-x+1/2, -y, z+1/2'
'x+1/2, -y+1/2, -z'
'-x, y+1/2, -z+1/2'

loop_
_atom_site_label
_atom_site_type_symbol
_atom_site_fract_x
_atom_site_fract_y
_atom_site_fract_z
_atom_site_U_iso_or_equiv
_atom_site_adp_type
_atom_site_occupancy
_atom_site_symmetry_multiplicity
_atom_site_calc_flag
_atom_site_refinement_flags
C1 C 0.9152(3) 0.7906(2) 0.11349(5) 0.0326(7) Uani 1 1 d .
O2 O 0.79708(18) 0.86877(16) 0.08449(3) 0.0312(5) Uani 1 1 d .
H2 H 0.7234 0.8778 0.0789 0.067(13) Uiso 1 1 calc R
C2 C 0.7920(3) 0.8025(2) 0.10391(4) 0.0293(7) Uani 1 1 d .
C3 C 0.7267(3) 0.8627(3) 0.12236(5) 0.0375(7) Uani 1 1 d .
H3A H 0.7005 0.9372 0.1177 0.045 Uiso 1 1 calc R
H3B H 0.6603 0.8187 0.1272 0.045 Uiso 1 1 calc R
C4 C 0.8171(3) 0.8719(3) 0.14053(5) 0.0505(10) Uani 1 1 d .
H4 H 0.7985 0.9275 0.1520 0.061 Uiso 1 1 calc R
C5 C 0.8375(4) 0.7527(4) 0.14909(6) 0.0664(13) Uani 1 1 d .
H5A H 0.8803 0.7538 0.1629 0.080 Uiso 1 1 calc R
H5B H 0.7647 0.7129 0.1513 0.080 Uiso 1 1 calc R
C6 C 0.9078(4) 0.6985(3) 0.13088(6) 0.0548(10) Uani 1 1 d .
H6A H 0.8692 0.6316 0.1251 0.066 Uiso 1 1 calc R
H6B H 0.9844 0.6774 0.1361 0.066 Uiso 1 1 calc R
C7 C 0.9263(3) 0.8974(3) 0.12786(5) 0.0422(8) Uani 1 1 d .
C8 C 1.0345(4) 0.8972(4) 0.14204(7) 0.0617(11) Uani 1 1 d .
H8A H 1.1019 0.8971 0.1327 0.093 Uiso 1 1 calc R
H8B H 1.0351 0.8306 0.1512 0.093 Uiso 1 1 calc R
H8C H 1.0353 0.9636 0.1512 0.093 Uiso 1 1 calc R
C9 C 0.9250(4) 1.0081(3) 0.11588(7) 0.0523(10) Uani 1 1 d .
H9A H 0.8591 1.0108 0.1062 0.079 Uiso 1 1 calc R
H9B H 0.9949 1.0156 0.1074 0.079 Uiso 1 1 calc R
H9C H 0.9203 1.0690 0.1264 0.079 Uiso 1 1 calc R
C10 C 1.0054(3) 0.7688(3) 0.09673(6) 0.0448(8) Uani 1 1 d .
H10A H 1.0793 0.7602 0.1039 0.067 Uiso 1 1 calc R
H10B H 1.0088 0.8314 0.0866 0.067 Uiso 1 1 calc R
H10C H 0.9870 0.7005 0.0888 0.067 Uiso 1 1 calc R
C11 C 0.7430(3) 0.6938(2) 0.09815(5) 0.0314(7) Uani 1 1 d .
C12 C 0.7054(3) 0.6037(3) 0.09387(5) 0.0334(7) Uani 1 1 d .
C13 C 0.6666(3) 0.4928(2) 0.08934(5) 0.0328(7) Uani 1 1 d .
C14 C 0.6939(3) 0.4063(3) 0.10340(5) 0.0445(9) Uani 1 1 d .
H14 H 0.7373 0.4216 0.1160 0.053 Uiso 1 1 calc R
C15 C 0.6593(3) 0.2991(3) 0.09931(5) 0.0434(8) Uani 1 1 d .
H15 H 0.6785 0.2414 0.1092 0.052 Uiso 1 1 calc R
C16 C 0.5970(3) 0.2747(2) 0.08104(5) 0.0322(7) Uani 1 1 d .
C17 C 0.5678(3) 0.3610(3) 0.06688(6) 0.0405(8) Uani 1 1 d .
H17 H 0.5239 0.3458 0.0543 0.049 Uiso 1 1 calc R
C18 C 0.6028(3) 0.4685(2) 0.07118(5) 0.0387(8) Uani 1 1 d .
H18 H 0.5826 0.5265 0.0615 0.046 Uiso 1 1 calc R
C19 C 0.5612(3) 0.1624(3) 0.07636(5) 0.0349(7) Uani 1 1 d .
C20 C 0.5313(3) 0.0689(2) 0.07267(5) 0.0314(7) Uani 1 1 d .
O21 O 0.60358(17) -0.09888(16) 0.05908(3) 0.0302(5) Uani 1 1 d .
H21 H 0.6314 -0.0552 0.0485 0.036(9) Uiso 1 1 calc R
C21 C 0.5034(3) -0.0474(2) 0.06838(5) 0.0281(6) Uani 1 1 d .
C22 C 0.4712(3) -0.1131(3) 0.08928(5) 0.0330(7) Uani 1 1 d .
H22A H 0.5220 -0.1779 0.0913 0.040 Uiso 1 1 calc R
H22B H 0.4762 -0.0648 0.1022 0.040 Uiso 1 1 calc R
C23 C 0.3490(3) -0.1503(3) 0.08532(5) 0.0354(7) Uani 1 1 d .
H23 H 0.3226 -0.2115 0.0951 0.042 Uiso 1 1 calc R
C24 C 0.2739(3) -0.0452(3) 0.08587(5) 0.0398(8) Uani 1 1 d .
H24A H 0.2941 0.0032 0.0983 0.048 Uiso 1 1 calc R
H24B H 0.1923 -0.0647 0.0868 0.048 Uiso 1 1 calc R
C25 C 0.3020(3) 0.0118(2) 0.06407(5) 0.0342(7) Uani 1 1 d .
H25A H 0.3310 0.0881 0.0664 0.041 Uiso 1 1 calc R
H25B H 0.2341 0.0150 0.0546 0.041 Uiso 1 1 calc R
C26 C 0.3948(3) -0.0637(2) 0.05415(5) 0.0275(6) Uani 1 1 d .
C27 C 0.3508(3) -0.1809(2) 0.06105(5) 0.0316(7) Uani 1 1 d .
C28 C 0.2331(3) -0.2100(3) 0.05201(6) 0.0426(8) Uani 1 1 d .
H28A H 0.2377 -0.2175 0.0362 0.064 Uiso 1 1 calc R
H28B H 0.1793 -0.1508 0.0557 0.064 Uiso 1 1 calc R
H28C H 0.2072 -0.2803 0.0583 0.064 Uiso 1 1 calc R
C29 C 0.4283(3) -0.2791(3) 0.05551(6) 0.0439(8) Uani 1 1 d .
H29A H 0.3954 -0.3478 0.0613 0.066 Uiso 1 1 calc R
H29B H 0.5035 -0.2671 0.0619 0.066 Uiso 1 1 calc R
H29C H 0.4356 -0.2854 0.0397 0.066 Uiso 1 1 calc R
C30 C 0.4132(3) -0.0439(3) 0.03007(5) 0.0385(8) Uani 1 1 d .
H30A H 0.3435 -0.0623 0.0221 0.058 Uiso 1 1 calc R
H30B H 0.4756 -0.0910 0.0249 0.058 Uiso 1 1 calc R
H30C H 0.4325 0.0344 0.0276 0.058 Uiso 1 1 calc R
C31 C 0.3781(3) 1.2478(2) 0.24840(5) 0.0317(7) Uani 1 1 d .
O32 O 0.2624(2) 1.28667(17) 0.21535(3) 0.0367(5) Uani 1 1 d .
H32 H 0.3044 1.2424 0.2057 0.106(19) Uiso 1 1 calc R
C32 C 0.2611(3) 1.2348(2) 0.23640(5) 0.0317(7) Uani 1 1 d .
C33 C 0.1769(3) 1.3000(3) 0.25130(5) 0.0375(7) Uani 1 1 d .
H33A H 0.1449 1.3654 0.2437 0.045 Uiso 1 1 calc R
H33B H 0.1139 1.2517 0.2562 0.045 Uiso 1 1 calc R
C34 C 0.2515(3) 1.3356(3) 0.27023(5) 0.0431(8) Uani 1 1 d .
H34 H 0.2186 1.3966 0.2793 0.052 Uiso 1 1 calc R
C35 C 0.2826(4) 1.2291(3) 0.28313(6) 0.0522(10) Uani 1 1 d .
H35A H 0.3159 1.2479 0.2974 0.063 Uiso 1 1 calc R
H35B H 0.2150 1.1814 0.2854 0.063 Uiso 1 1 calc R
C36 C 0.3705(4) 1.1714(3) 0.26845(6) 0.0475(9) Uani 1 1 d .
H36A H 0.3447 1.0959 0.2643 0.057 Uiso 1 1 calc R
H36B H 0.4451 1.1656 0.2758 0.057 Uiso 1 1 calc R
C37 C 0.3652(3) 1.3654(3) 0.25918(5) 0.0389(8) Uani 1 1 d .
C38 C 0.4615(4) 1.3931(3) 0.27529(7) 0.0559(10) Uani 1 1 d .
H38A H 0.5293 1.4162 0.2673 0.084 Uiso 1 1 calc R
H38B H 0.4792 1.3270 0.2840 0.084 Uiso 1 1 calc R
H38C H 0.4370 1.4534 0.2849 0.084 Uiso 1 1 calc R
C39 C 0.3589(4) 1.4644(3) 0.24355(6) 0.0492(9) Uani 1 1 d .
H39A H 0.2978 1.4520 0.2330 0.074 Uiso 1 1 calc R
H39B H 0.4315 1.4719 0.2359 0.074 Uiso 1 1 calc R
H39C H 0.3435 1.5325 0.2518 0.074 Uiso 1 1 calc R
C40 C 0.4801(3) 1.2286(3) 0.23402(6) 0.0463(9) Uani 1 1 d .
H40A H 0.5496 1.2310 0.2428 0.069 Uiso 1 1 calc R
H40B H 0.4833 1.2866 0.2229 0.069 Uiso 1 1 calc R
H40C H 0.4737 1.1556 0.2271 0.069 Uiso 1 1 calc R
C41 C 0.2259(3) 1.1183(3) 0.23299(5) 0.0357(7) Uani 1 1 d .
C42 C 0.1927(3) 1.0261(3) 0.22935(5) 0.0384(8) Uani 1 1 d .
C43 C 0.1538(3) 0.9150(3) 0.22426(5) 0.0365(8) Uani 1 1 d .
C44 C 0.0639(4) 0.9006(3) 0.21030(6) 0.0514(10) Uani 1 1 d .
H44 H 0.0278 0.9638 0.2041 0.062 Uiso 1 1 calc R
C45 C 0.0253(4) 0.7951(3) 0.20513(6) 0.0505(10) Uani 1 1 d .
H45 H -0.0371 0.7869 0.1955 0.061 Uiso 1 1 calc R
C46 C 0.0762(3) 0.7016(3) 0.21377(5) 0.0377(8) Uani 1 1 d .
C47 C 0.1674(3) 0.7164(3) 0.22797(6) 0.0488(9) Uani 1 1 d .
H47 H 0.2033 0.6532 0.2342 0.059 Uiso 1 1 calc R
C48 C 0.2059(3) 0.8215(3) 0.23309(6) 0.0466(9) Uani 1 1 d .
H48 H 0.2683 0.8301 0.2427 0.056 Uiso 1 1 calc R
C49 C 0.0387(3) 0.5922(3) 0.20810(5) 0.0401(8) Uani 1 1 d .
C50 C 0.0097(3) 0.4999(3) 0.20255(5) 0.0383(8) Uani 1 1 d .
O51 O 0.08740(19) 0.33706(17) 0.18787(3) 0.0366(5) Uani 1 1 d .
H51 H 0.1333 0.3159 0.1996 0.084(15) Uiso 1 1 calc R
C51 C -0.0169(3) 0.3852(3) 0.19585(5) 0.0322(7) Uani 1 1 d .
C52 C -0.0699(3) 0.3159(3) 0.21469(5) 0.0393(8) Uani 1 1 d .
H52A H -0.0235 0.2492 0.2179 0.047 Uiso 1 1 calc R
H52B H -0.0769 0.3611 0.2280 0.047 Uiso 1 1 calc R
C53 C -0.1876(3) 0.2834(3) 0.20582(6) 0.0452(8) Uani 1 1 d .
H53 H -0.2244 0.2204 0.2137 0.054 Uiso 1 1 calc R
C54 C -0.2593(4) 0.3898(3) 0.20504(7) 0.0613(11) Uani 1 1 d .
H54A H -0.2507 0.4338 0.2185 0.074 Uiso 1 1 calc R
H54B H -0.3408 0.3727 0.2028 0.074 Uiso 1 1 calc R
C55 C -0.2087(3) 0.4518(3) 0.18536(7) 0.0491(9) Uani 1 1 d .
H55A H -0.1808 0.5263 0.1896 0.059 Uiso 1 1 calc R
H55B H -0.2660 0.4602 0.1737 0.059 Uiso 1 1 calc R
C56 C -0.1094(3) 0.3768(2) 0.17787(5) 0.0360(7) Uani 1 1 d .
C57 C -0.1615(3) 0.2588(3) 0.18193(6) 0.0431(8) Uani 1 1 d .
C58 C -0.2694(4) 0.2361(4) 0.16850(9) 0.0773(14) Uani 1 1 d .
H58A H -0.2499 0.2342 0.1531 0.116 Uiso 1 1 calc R
H58B H -0.3251 0.2953 0.1711 0.116 Uiso 1 1 calc R
H58C H -0.3020 0.1644 0.1728 0.116 Uiso 1 1 calc R
C59 C -0.0824(4) 0.1616(3) 0.17809(7) 0.0577(11) Uani 1 1 d .
H59A H -0.0617 0.1585 0.1627 0.087 Uiso 1 1 calc R
H59B H -0.1206 0.0924 0.1822 0.087 Uiso 1 1 calc R
H59C H -0.0135 0.1710 0.1868 0.087 Uiso 1 1 calc R
C60 C -0.0661(4) 0.4032(4) 0.15545(6) 0.0537(10) Uani 1 1 d .
H60A H -0.0352 0.4788 0.1552 0.081 Uiso 1 1 calc R
H60B H -0.1287 0.3976 0.1450 0.081 Uiso 1 1 calc R
H60C H -0.0063 0.3502 0.1515 0.081 Uiso 1 1 calc R
C61 C 0.3156(3) 0.5855(2) 0.15187(4) 0.0309(7) Uani 1 1 d .
O62 O 0.2871(2) 0.39282(18) 0.16546(3) 0.0403(5) Uani 1 1 d .
H62 H 0.2108 0.4022 0.1690 0.081(15) Uiso 1 1 calc R
C62 C 0.3140(3) 0.4586(3) 0.14663(5) 0.0334(7) Uani 1 1 d .
C63 C 0.3250(3) 0.6451(3) 0.12984(5) 0.0416(8) Uani 1 1 d .
H63A H 0.2681 0.6160 0.1195 0.050 Uiso 1 1 calc R
H63B H 0.3135 0.7262 0.1315 0.050 Uiso 1 1 calc R
C64 C 0.4465(3) 0.6195(3) 0.12211(6) 0.0453(8) Uani 1 1 d .
H64A H 0.4905 0.6887 0.1198 0.054 Uiso 1 1 calc R
H64B H 0.4458 0.5760 0.1085 0.054 Uiso 1 1 calc R
C65 C 0.4961(3) 0.5508(3) 0.14096(5) 0.0383(8) Uani 1 1 d .
H65 H 0.5810 0.5498 0.1416 0.046 Uiso 1 1 calc R
C66 C 0.4412(3) 0.4361(3) 0.13978(5) 0.0378(8) Uani 1 1 d .
H66A H 0.4785 0.3837 0.1499 0.045 Uiso 1 1 calc R
H66B H 0.4455 0.4055 0.1249 0.045 Uiso 1 1 calc R
C67 C 0.4387(3) 0.6028(3) 0.16098(5) 0.0358(7) Uani 1 1 d .
C68 C 0.4645(3) 0.5441(3) 0.18243(5) 0.0469(9) Uani 1 1 d .
H68A H 0.4534 0.4639 0.1807 0.070 Uiso 1 1 calc R
H68B H 0.4132 0.5721 0.1937 0.070 Uiso 1 1 calc R
H68C H 0.5434 0.5589 0.1866 0.070 Uiso 1 1 calc R
C69 C 0.4702(4) 0.7263(3) 0.16444(7) 0.0526(10) Uani 1 1 d .
H69A H 0.4276 0.7558 0.1768 0.079 Uiso 1 1 calc R
H69B H 0.4510 0.7689 0.1514 0.079 Uiso 1 1 calc R
H69C H 0.5519 0.7326 0.1673 0.079 Uiso 1 1 calc R
C70 C 0.2173(3) 0.6226(3) 0.16568(5) 0.0422(8) Uani 1 1 d .
H70A H 0.2221 0.7030 0.1681 0.063 Uiso 1 1 calc R
H70B H 0.2199 0.5839 0.1797 0.063 Uiso 1 1 calc R
H70C H 0.1457 0.6050 0.1583 0.063 Uiso 1 1 calc R
C71 C 0.2336(3) 0.4268(3) 0.12935(5) 0.0363(7) Uani 1 1 d .
C72 C 0.1712(3) 0.3929(3) 0.11565(5) 0.0391(8) Uani 1 1 d .
C73 C 0.0973(3) 0.3485(3) 0.09909(5) 0.0342(7) Uani 1 1 d .
C74 C 0.1147(3) 0.2408(3) 0.09156(5) 0.0439(9) Uani 1 1 d .
H74 H 0.1747 0.1972 0.0974 0.053 Uiso 1 1 calc R
C75 C 0.0456(3) 0.1965(3) 0.07562(6) 0.0447(9) Uani 1 1 d .
H75 H 0.0580 0.1225 0.0708 0.054 Uiso 1 1 calc R
C76 C -0.0418(3) 0.2589(3) 0.06663(5) 0.0357(7) Uani 1 1 d .
C77 C -0.0573(3) 0.3665(3) 0.07401(6) 0.0516(10) Uani 1 1 d .
H92 H -0.1154 0.4110 0.0678 0.062 Uiso 1 1 calc R
C78 C 0.0090(3) 0.4102(3) 0.09007(6) 0.0515(10) Uani 1 1 d .
H78 H -0.0054 0.4834 0.0951 0.062 Uiso 1 1 calc R
C79 C -0.1130(3) 0.2127(3) 0.04999(5) 0.0384(8) Uani 1 1 d .
C80 C -0.1696(3) 0.1717(3) 0.03596(5) 0.0341(7) Uani 1 1 d .
O81 O -0.2622(2) 0.00571(17) 0.02582(3) 0.0354(5) Uani 1 1 d .
H81 H -0.1961 -0.0263 0.0317 0.15(3) Uiso 1 1 calc R
C81 C -0.2379(3) 0.1179(2) 0.01883(5) 0.0291(6) Uani 1 1 d .
C82 C -0.3517(3) 0.1754(3) 0.01390(5) 0.0337(7) Uani 1 1 d .
H82A H -0.4163 0.1250 0.0169 0.040 Uiso 1 1 calc R
H82B H -0.3605 0.2436 0.0227 0.040 Uiso 1 1 calc R
C83 C -0.3460(3) 0.2041(3) -0.01029(5) 0.0361(7) Uani 1 1 d .
H83 H -0.4216 0.2169 -0.0173 0.043 Uiso 1 1 calc R
C84 C -0.2623(3) 0.3017(3) -0.01239(6) 0.0443(8) Uani 1 1 d .
H84A H -0.2643 0.3341 -0.0271 0.053 Uiso 1 1 calc R
H84B H -0.2792 0.3607 -0.0017 0.053 Uiso 1 1 calc R
C85 C -0.1473(3) 0.2463(3) -0.00776(6) 0.0388(8) Uani 1 1 d .
H85A H -0.1111 0.2793 0.0052 0.047 Uiso 1 1 calc R
H85B H -0.0953 0.2547 -0.0203 0.047 Uiso 1 1 calc R
C86 C -0.1763(3) 0.1216(3) -0.00385(5) 0.0307(7) Uani 1 1 d .
C87 C -0.2776(3) 0.1068(3) -0.01993(5) 0.0349(7) Uani 1 1 d .
C88 C -0.3401(4) -0.0045(3) -0.01895(6) 0.0502(9) Uani 1 1 d .
H88A H -0.3774 -0.0122 -0.0048 0.075 Uiso 1 1 calc R
H88B H -0.2856 -0.0653 -0.0209 0.075 Uiso 1 1 calc R
H88C H -0.3975 -0.0074 -0.0305 0.075 Uiso 1 1 calc R
C89 C -0.2433(4) 0.1228(3) -0.04379(5) 0.0505(9) Uani 1 1 d .
H89A H -0.3118 0.1273 -0.0528 0.076 Uiso 1 1 calc R
H89B H -0.1969 0.0596 -0.0485 0.076 Uiso 1 1 calc R
H89C H -0.1994 0.1915 -0.0453 0.076 Uiso 1 1 calc R
C90 C -0.0765(3) 0.0447(3) -0.00561(6) 0.0466(9) Uani 1 1 d .
H90A H -0.0218 0.0617 0.0059 0.070 Uiso 1 1 calc R
H90B H -0.0401 0.0544 -0.0198 0.070 Uiso 1 1 calc R
H90C H -0.1024 -0.0323 -0.0041 0.070 Uiso 1 1 calc R
O91 O 0.8976(2) 0.8612(2) 0.04323(4) 0.0526(6) Uiso 1 1 d .
H91 H 0.8712 0.8598 0.0574 0.20(4) Uiso 1 1 calc R
C91 C 0.9159(4) 0.7500(4) 0.03585(8) 0.0691(12) Uiso 1 1 d .
H91B H 0.9602 0.7062 0.0467 0.083 Uiso 1 1 calc R
C92 C 0.9774(5) 0.7563(4) 0.01496(8) 0.0751(13) Uiso 1 1 d .
H92A H 0.9253 0.7816 0.0036 0.113 Uiso 1 1 calc R
H92B H 1.0070 0.6826 0.0112 0.113 Uiso 1 1 calc R
H92C H 1.0407 0.8089 0.0163 0.113 Uiso 1 1 calc R
C93 C 0.7933(8) 0.7039(7) 0.03360(14) 0.142(3) Uiso 1 1 d D
H93A H 0.7513 0.7179 0.0472 0.171 Uiso 1 1 calc R
H93B H 0.7538 0.7442 0.0218 0.171 Uiso 1 1 calc R
C94 C 0.7918(15) 0.5831(10) 0.0289(2) 0.287(8) Uiso 1 1 d D
H94B H 0.8415 0.5676 0.0165 0.430 Uiso 1 1 calc R
H94A H 0.7140 0.5599 0.0254 0.430 Uiso 1 1 calc R
H94C H 0.8188 0.5419 0.0416 0.430 Uiso 1 1 calc R
O95 O 0.3701(2) 0.1957(2) 0.17996(4) 0.0527(6) Uiso 1 1 d .
H95 H 0.3824 0.2552 0.1701 0.29(6) Uiso 1 1 calc R
C95 C 0.3105(4) 0.1044(4) 0.16875(7) 0.0629(11) Uiso 1 1 d .
H95A H 0.2273 0.1120 0.1718 0.075 Uiso 1 1 calc R
C96 C 0.3491(5) 0.0012(5) 0.17843(10) 0.0950(17) Uiso 1 1 d .
H96A H 0.4273 -0.0139 0.1738 0.143 Uiso 1 1 calc R
H96B H 0.2996 -0.0598 0.1737 0.143 Uiso 1 1 calc R
H96C H 0.3463 0.0076 0.1943 0.143 Uiso 1 1 calc R
C97 C 0.3273(5) 0.1133(5) 0.14504(9) 0.0896(16) Uiso 1 1 d .
H97A H 0.2930 0.1838 0.1399 0.108 Uiso 1 1 calc R
H97B H 0.2866 0.0515 0.1379 0.108 Uiso 1 1 calc R
C98 C 0.4529(6) 0.1104(6) 0.13812(11) 0.1049(19) Uiso 1 1 d .
H98A H 0.4928 0.1746 0.1443 0.157 Uiso 1 1 calc R
H98B H 0.4579 0.1129 0.1223 0.157 Uiso 1 1 calc R
H98C H 0.4882 0.0417 0.1434 0.157 Uiso 1 1 calc R

loop_
_atom_site_aniso_label
_atom_site_aniso_U_11
_atom_site_aniso_U_22
_atom_site_aniso_U_33
_atom_site_aniso_U_23
_atom_site_aniso_U_13
_atom_site_aniso_U_12
C1 0.0307(17) 0.0304(15) 0.0366(16) 0.0040(13) -0.0070(14) -0.0036(13)
O2 0.0319(12) 0.0312(10) 0.0307(10) 0.0050(8) -0.0064(9) -0.0018(9)
C2 0.0355(17) 0.0259(14) 0.0263(14) 0.0007(12) -0.0018(13) -0.0033(13)
C3 0.0342(18) 0.0419(17) 0.0363(16) -0.0049(14) 0.0053(15) -0.0037(15)
C4 0.051(2) 0.069(2) 0.0314(17) -0.0145(17) -0.0027(17) -0.014(2)
C5 0.074(3) 0.091(3) 0.0347(19) 0.023(2) -0.014(2) -0.028(3)
C6 0.060(3) 0.051(2) 0.053(2) 0.0235(18) -0.021(2) -0.011(2)
C7 0.046(2) 0.0439(18) 0.0367(17) -0.0083(15) -0.0095(16) -0.0136(17)
C8 0.057(3) 0.074(3) 0.054(2) -0.005(2) -0.022(2) -0.018(2)
C9 0.060(3) 0.0365(18) 0.060(2) -0.0078(17) -0.007(2) -0.0113(18)
C10 0.0333(19) 0.0467(19) 0.054(2) -0.0028(17) -0.0075(17) 0.0005(16)
C11 0.0292(17) 0.0313(15) 0.0337(15) 0.0017(13) -0.0008(14) -0.0020(14)
C12 0.0309(17) 0.0313(16) 0.0381(16) -0.0019(13) -0.0020(14) -0.0030(14)
C13 0.0306(17) 0.0261(14) 0.0415(17) -0.0048(13) 0.0023(14) -0.0034(13)
C14 0.058(2) 0.0351(17) 0.0399(18) -0.0041(15) -0.0164(17) -0.0094(17)
C15 0.058(2) 0.0288(16) 0.0435(18) 0.0048(14) -0.0128(18) -0.0058(16)
C16 0.0307(17) 0.0265(14) 0.0394(16) -0.0035(13) 0.0026(14) 0.0000(13)
C17 0.047(2) 0.0316(16) 0.0428(18) -0.0041(14) -0.0155(16) -0.0019(15)
C18 0.048(2) 0.0235(14) 0.0444(18) -0.0006(13) -0.0103(16) 0.0006(15)
C19 0.0363(18) 0.0322(17) 0.0361(16) -0.0011(13) -0.0032(15) -0.0015(14)
C20 0.0316(17) 0.0274(15) 0.0352(16) -0.0006(13) -0.0014(14) -0.0029(13)
O21 0.0277(11) 0.0279(10) 0.0351(11) 0.0028(9) 0.0024(9) 0.0030(9)
C21 0.0310(17) 0.0229(13) 0.0305(15) 0.0000(12) 0.0005(13) 0.0001(13)
C22 0.0408(19) 0.0301(15) 0.0283(15) 0.0034(13) -0.0004(14) -0.0026(14)
C23 0.0360(18) 0.0363(16) 0.0338(16) 0.0088(13) 0.0029(15) -0.0036(14)
C24 0.039(2) 0.0400(17) 0.0400(17) -0.0007(14) 0.0077(16) 0.0006(15)
C25 0.0341(18) 0.0290(15) 0.0396(17) 0.0012(13) 0.0002(15) 0.0023(14)
C26 0.0260(16) 0.0254(14) 0.0310(15) 0.0019(12) -0.0001(13) -0.0022(12)
C27 0.0323(17) 0.0236(14) 0.0389(16) 0.0006(12) 0.0010(14) -0.0048(13)
C28 0.038(2) 0.0432(18) 0.0468(19) -0.0044(15) -0.0034(16) -0.0136(16)
C29 0.052(2) 0.0253(15) 0.054(2) 0.0014(15) 0.0009(18) -0.0017(15)
C30 0.0363(19) 0.0437(18) 0.0356(17) 0.0071(14) 0.0011(15) -0.0015(15)
C31 0.0360(18) 0.0231(14) 0.0360(16) 0.0076(12) -0.0061(14) -0.0046(13)
O32 0.0447(14) 0.0365(11) 0.0289(10) 0.0059(9) -0.0032(10) -0.0011(11)
C32 0.0379(18) 0.0290(15) 0.0282(14) 0.0055(12) -0.0063(14) -0.0049(14)
C33 0.043(2) 0.0350(16) 0.0348(16) 0.0000(13) -0.0010(15) -0.0046(15)
C34 0.054(2) 0.0404(18) 0.0350(17) -0.0060(14) -0.0035(17) -0.0084(17)
C35 0.067(3) 0.052(2) 0.0374(18) 0.0083(16) -0.0129(19) -0.014(2)
C36 0.063(3) 0.0363(17) 0.0432(19) 0.0093(15) -0.0207(19) -0.0056(18)
C37 0.044(2) 0.0297(15) 0.0434(18) 0.0013(14) -0.0162(16) -0.0093(15)
C38 0.061(3) 0.0429(19) 0.064(2) -0.0036(18) -0.024(2) -0.0105(19)
C39 0.061(3) 0.0281(16) 0.058(2) 0.0075(16) -0.009(2) -0.0090(17)
C40 0.043(2) 0.0424(19) 0.054(2) 0.0049(16) -0.0085(18) 0.0005(17)
C41 0.0404(19) 0.0329(16) 0.0338(16) -0.0016(13) -0.0041(15) -0.0047(15)
C42 0.041(2) 0.0347(17) 0.0390(17) 0.0008(14) -0.0005(15) -0.0078(15)
C43 0.046(2) 0.0304(15) 0.0333(16) -0.0030(13) 0.0042(15) -0.0106(15)
C44 0.064(3) 0.0355(18) 0.055(2) 0.0092(16) -0.018(2) -0.0148(18)
C45 0.064(3) 0.0416(19) 0.046(2) 0.0025(16) -0.0193(19) -0.0186(19)
C46 0.0407(19) 0.0344(16) 0.0379(17) -0.0084(14) 0.0128(16) -0.0107(15)
C47 0.046(2) 0.0330(17) 0.067(2) -0.0067(17) -0.007(2) 0.0035(16)
C48 0.042(2) 0.0391(19) 0.059(2) -0.0119(17) -0.0116(18) -0.0025(16)
C49 0.0383(19) 0.0380(18) 0.0439(18) -0.0100(15) 0.0089(15) -0.0094(15)
C50 0.0388(19) 0.0384(18) 0.0376(17) -0.0068(14) 0.0077(15) -0.0070(15)
O51 0.0324(12) 0.0399(12) 0.0375(12) -0.0048(10) -0.0021(10) 0.0037(10)
C51 0.0304(17) 0.0301(15) 0.0360(16) -0.0021(13) 0.0031(14) -0.0031(14)
C52 0.0389(19) 0.0399(17) 0.0391(17) -0.0014(14) 0.0057(15) -0.0064(16)
C53 0.038(2) 0.0379(17) 0.060(2) 0.0046(16) 0.0001(18) -0.0113(16)
C54 0.042(2) 0.059(2) 0.083(3) 0.004(2) 0.015(2) 0.000(2)
C55 0.037(2) 0.0367(17) 0.073(2) -0.0010(18) 0.0008(19) 0.0060(16)
C56 0.0333(18) 0.0286(15) 0.0461(18) 0.0007(14) -0.0068(15) 0.0018(14)
C57 0.0350(19) 0.0369(17) 0.057(2) -0.0020(16) -0.0170(17) -0.0038(15)
C58 0.068(3) 0.066(3) 0.098(3) 0.002(3) -0.040(3) -0.021(2)
C59 0.074(3) 0.0356(18) 0.063(2) -0.0132(18) -0.016(2) 0.0028(19)
C60 0.055(2) 0.066(2) 0.0404(19) 0.0072(18) -0.0135(18) 0.004(2)
C61 0.0337(17) 0.0329(15) 0.0260(14) 0.0033(12) 0.0013(13) 0.0001(14)
O62 0.0473(15) 0.0382(12) 0.0356(11) 0.0126(10) -0.0028(11) -0.0070(11)
C62 0.0397(19) 0.0347(16) 0.0260(15) 0.0055(12) 0.0002(14) -0.0032(15)
C63 0.051(2) 0.0359(17) 0.0381(17) 0.0073(14) -0.0012(17) -0.0034(16)
C64 0.043(2) 0.050(2) 0.0428(19) 0.0064(16) 0.0082(16) -0.0064(17)
C65 0.0291(18) 0.0460(18) 0.0399(18) -0.0015(15) 0.0042(15) -0.0035(15)
C66 0.0361(19) 0.0406(18) 0.0366(17) -0.0061(14) 0.0014(15) 0.0021(15)
C67 0.0335(18) 0.0366(16) 0.0372(17) -0.0006(14) 0.0017(14) -0.0051(15)
C68 0.045(2) 0.063(2) 0.0334(17) -0.0037(16) -0.0098(16) 0.0005(19)
C69 0.051(2) 0.046(2) 0.061(2) -0.0094(18) -0.0032(19) -0.0134(18)
C70 0.040(2) 0.0449(18) 0.0419(18) 0.0011(15) 0.0063(16) 0.0034(16)
C71 0.0359(19) 0.0406(17) 0.0325(16) 0.0014(14) -0.0002(15) -0.0084(15)
C72 0.0399(19) 0.0449(18) 0.0326(16) 0.0014(15) 0.0000(16) -0.0018(16)
C73 0.0347(19) 0.0397(17) 0.0282(15) -0.0007(13) 0.0023(14) -0.0076(15)
C74 0.051(2) 0.0401(18) 0.0402(18) 0.0042(15) -0.0143(16) 0.0036(17)
C75 0.055(2) 0.0361(17) 0.0429(19) -0.0026(15) -0.0106(18) -0.0053(17)
C76 0.0314(17) 0.0473(18) 0.0283(15) -0.0011(14) 0.0000(14) -0.0037(15)
C77 0.047(2) 0.054(2) 0.054(2) -0.0186(18) -0.0122(19) 0.0192(19)
C78 0.050(2) 0.049(2) 0.055(2) -0.0230(18) -0.0098(19) 0.0138(19)
C79 0.0331(18) 0.0463(19) 0.0357(17) -0.0021(15) 0.0019(15) -0.0005(16)
C80 0.0298(17) 0.0423(17) 0.0302(15) -0.0015(14) 0.0013(14) -0.0012(15)
O81 0.0371(13) 0.0331(11) 0.0361(11) 0.0079(9) 0.0024(10) -0.0045(10)
C81 0.0245(15) 0.0313(14) 0.0314(14) 0.0025(12) -0.0011(13) -0.0040(13)
C82 0.0274(17) 0.0339(15) 0.0396(17) 0.0001(13) 0.0036(14) 0.0022(13)
C83 0.0255(17) 0.0420(17) 0.0408(17) 0.0115(14) -0.0029(14) -0.0028(14)
C84 0.046(2) 0.0355(17) 0.051(2) 0.0146(15) 0.0022(17) 0.0011(16)
C85 0.0310(18) 0.0407(17) 0.0448(18) 0.0074(15) -0.0002(15) -0.0108(15)
C86 0.0256(16) 0.0364(16) 0.0301(15) 0.0051(13) 0.0031(13) -0.0037(14)
C87 0.0325(18) 0.0389(16) 0.0332(15) 0.0028(13) -0.0024(14) -0.0097(15)
C88 0.059(2) 0.048(2) 0.0439(19) -0.0038(16) -0.0083(19) -0.0153(19)
C89 0.053(2) 0.066(2) 0.0324(17) 0.0025(16) 0.0019(17) -0.007(2)
C90 0.042(2) 0.054(2) 0.0440(19) 0.0030(16) 0.0068(17) 0.0147(18)

loop_
_atom_type_symbol
_atom_type_description
_atom_type_scat_dispersion_real
_atom_type_scat_dispersion_imag
_atom_type_scat_source
C C 0.0033 0.0016 'International Tables Vol C Tables 4.2.6.8 and 6.1.1.4'
H H 0.0000 0.0000 'International Tables Vol C Tables 4.2.6.8 and 6.1.1.4'
O O 0.0106 0.0060 'International Tables Vol C Tables 4.2.6.8 and 6.1.1.4'

loop_
_geom_angle_atom_site_label_1
_geom_angle_atom_site_label_2
_geom_angle_atom_site_label_3
_geom_angle
C10 C1 C6 113.0(3)
C10 C1 C7 118.2(3)
C6 C1 C7 101.5(3)
C10 C1 C2 114.0(3)
C6 C1 C2 106.0(3)
C7 C1 C2 102.5(3)
C2 O2 H2 109.5
O2 C2 C11 107.9(2)
O2 C2 C3 111.9(2)
C11 C2 C3 113.4(3)
O2 C2 C1 109.0(2)
C11 C2 C1 111.8(2)
C3 C2 C1 102.9(2)
C4 C3 C2 103.0(3)
C4 C3 H3A 111.2
C2 C3 H3A 111.2
C4 C3 H3B 111.2
C2 C3 H3B 111.2
H3A C3 H3B 109.1
C7 C4 C5 103.3(3)
C7 C4 C3 102.7(3)
C5 C4 C3 106.7(3)
C7 C4 H4 114.3
C5 C4 H4 114.3
C3 C4 H4 114.3
C6 C5 C4 103.1(3)
C6 C5 H5A 111.1
C4 C5 H5A 111.1
C6 C5 H5B 111.1
C4 C5 H5B 111.1
H5A C5 H5B 109.1
C5 C6 C1 103.5(3)
C5 C6 H6A 111.1
C1 C6 H6A 111.1
C5 C6 H6B 111.1
C1 C6 H6B 111.1
H6A C6 H6B 109.0
C9 C7 C4 114.4(3)
C9 C7 C8 106.5(3)
C4 C7 C8 113.6(3)
C9 C7 C1 116.2(3)
C4 C7 C1 93.1(3)
C8 C7 C1 112.8(3)
C7 C8 H8A 109.5
C7 C8 H8B 109.5
H8A C8 H8B 109.5
C7 C8 H8C 109.5
H8A C8 H8C 109.5
H8B C8 H8C 109.5
C7 C9 H9A 109.5
C7 C9 H9B 109.5
H9A C9 H9B 109.5
C7 C9 H9C 109.5
H9A C9 H9C 109.5
H9B C9 H9C 109.5
C1 C10 H10A 109.5
C1 C10 H10B 109.5
H10A C10 H10B 109.5
C1 C10 H10C 109.5
H10A C10 H10C 109.5
H10B C10 H10C 109.5
C12 C11 C2 178.0(3)
C11 C12 C13 176.4(4)
C18 C13 C14 118.2(3)
C18 C13 C12 121.8(3)
C14 C13 C12 119.9(3)
C15 C14 C13 121.2(3)
C15 C14 H14 119.4
C13 C14 H14 119.4
C14 C15 C16 120.5(3)
C14 C15 H15 119.7
C16 C15 H15 119.7
C15 C16 C17 118.9(3)
C15 C16 C19 121.2(3)
C17 C16 C19 119.9(3)
C18 C17 C16 120.0(3)
C18 C17 H17 120.0
C16 C17 H17 120.0
C13 C18 C17 121.1(3)
C13 C18 H18 119.5
C17 C18 H18 119.5
C20 C19 C16 179.4(4)
C19 C20 C21 175.9(4)
C21 O21 H21 109.5
O21 C21 C20 107.3(2)
O21 C21 C22 107.9(2)
C20 C21 C22 113.0(2)
O21 C21 C26 112.8(2)
C20 C21 C26 114.0(2)
C22 C21 C26 101.7(2)
C23 C22 C21 104.2(2)
C23 C22 H22A 110.9
C21 C22 H22A 110.9
C23 C22 H22B 110.9
C21 C22 H22B 110.9
H22A C22 H22B 108.9
C22 C23 C24 107.1(3)
C22 C23 C27 102.3(3)
C24 C23 C27 103.0(2)
C22 C23 H23 114.4
C24 C23 H23 114.4
C27 C23 H23 114.4
C23 C24 C25 102.8(2)
C23 C24 H24A 111.2
C25 C24 H24A 111.2
C23 C24 H24B 111.2
C25 C24 H24B 111.2
H24A C24 H24B 109.1
C24 C25 C26 103.6(2)
C24 C25 H25A 111.0
C26 C25 H25A 111.0
C24 C25 H25B 111.0
C26 C25 H25B 111.0
H25A C25 H25B 109.0
C30 C26 C25 113.3(3)
C30 C26 C27 117.1(2)
C25 C26 C27 100.8(2)
C30 C26 C21 114.4(2)
C25 C26 C21 106.3(2)
C27 C26 C21 103.4(2)
C29 C27 C28 106.3(3)
C29 C27 C23 114.2(3)
C28 C27 C23 113.3(3)
C29 C27 C26 116.0(3)
C28 C27 C26 114.0(3)
C23 C27 C26 93.1(2)
C27 C28 H28A 109.5
C27 C28 H28B 109.5
H28A C28 H28B 109.5
C27 C28 H28C 109.5
H28A C28 H28C 109.5
H28B C28 H28C 109.5
C27 C29 H29A 109.5
C27 C29 H29B 109.5
H29A C29 H29B 109.5
C27 C29 H29C 109.5
H29A C29 H29C 109.5
H29B C29 H29C 109.5
C26 C30 H30A 109.5
C26 C30 H30B 109.5
H30A C30 H30B 109.5
C26 C30 H30C 109.5
H30A C30 H30C 109.5
H30B C30 H30C 109.5
C40 C31 C36 115.2(3)
C40 C31 C32 113.8(3)
C36 C31 C32 105.6(3)
C40 C31 C37 117.6(3)
C36 C31 C37 101.0(3)
C32 C31 C37 101.8(2)
C32 O32 H32 109.5
O32 C32 C41 106.6(2)
O32 C32 C33 108.7(2)
C41 C32 C33 112.5(3)
O32 C32 C31 111.9(2)
C41 C32 C31 114.0(3)
C33 C32 C31 103.2(2)
C34 C33 C32 103.1(3)
C34 C33 H33A 111.1
C32 C33 H33A 111.1
C34 C33 H33B 111.1
C32 C33 H33B 111.1
H33A C33 H33B 109.1
C33 C34 C37 103.1(3)
C33 C34 C35 107.3(3)
C37 C34 C35 102.4(3)
C33 C34 H34 114.3
C37 C34 H34 114.3
C35 C34 H34 114.3
C36 C35 C34 103.2(3)
C36 C35 H35A 111.1
C34 C35 H35A 111.1
C36 C35 H35B 111.1
C34 C35 H35B 111.1
H35A C35 H35B 109.1
C35 C36 C31 104.0(3)
C35 C36 H36A 111.0
C31 C36 H36A 111.0
C35 C36 H36B 111.0
C31 C36 H36B 111.0
H36A C36 H36B 109.0
C39 C37 C38 105.9(3)
C39 C37 C34 114.6(3)
C38 C37 C34 113.7(3)
C39 C37 C31 115.9(3)
C38 C37 C31 113.3(3)
C34 C37 C31 93.5(2)
C37 C38 H38A 109.5
C37 C38 H38B 109.5
H38A C38 H38B 109.5
C37 C38 H38C 109.5
H38A C38 H38C 109.5
H38B C38 H38C 109.5
C37 C39 H39A 109.5
C37 C39 H39B 109.5
H39A C39 H39B 109.5
C37 C39 H39C 109.5
H39A C39 H39C 109.5
H39B C39 H39C 109.5
C31 C40 H40A 109.5
C31 C40 H40B 109.5
H40A C40 H40B 109.5
C31 C40 H40C 109.5
H40A C40 H40C 109.5
H40B C40 H40C 109.5
C42 C41 C32 176.1(4)
C41 C42 C43 178.2(4)
C44 C43 C48 118.8(3)
C44 C43 C42 119.7(3)
C48 C43 C42 121.5(3)
C43 C44 C45 120.8(3)
C43 C44 H44 119.6
C45 C44 H44 119.6
C46 C45 C44 121.0(3)
C46 C45 H45 119.5
C44 C45 H45 119.5
C45 C46 C47 118.2(3)
C45 C46 C49 121.4(3)
C47 C46 C49 120.4(3)
C48 C47 C46 120.8(3)
C48 C47 H47 119.6
C46 C47 H47 119.6
C47 C48 C43 120.4(3)
C47 C48 H48 119.8
C43 C48 H48 119.8
C50 C49 C46 177.4(4)
C49 C50 C51 175.9(4)
C51 O51 H51 109.5
O51 C51 C50 106.9(3)
O51 C51 C56 109.0(2)
C50 C51 C56 114.1(3)
O51 C51 C52 112.3(3)
C50 C51 C52 112.1(3)
C56 C51 C52 102.5(3)
C53 C52 C51 103.3(3)
C53 C52 H52A 111.1
C51 C52 H52A 111.1
C53 C52 H52B 111.1
C51 C52 H52B 111.1
H52A C52 H52B 109.1
C54 C53 C57 103.9(3)
C54 C53 C52 107.1(3)
C57 C53 C52 102.2(3)
C54 C53 H53 114.2
C57 C53 H53 114.2
C52 C53 H53 114.2
C53 C54 C55 102.4(3)
C53 C54 H54A 111.3
C55 C54 H54A 111.3
C53 C54 H54B 111.3
C55 C54 H54B 111.3
H54A C54 H54B 109.2
C54 C55 C56 104.2(3)
C54 C55 H55A 110.9
C56 C55 H55A 110.9
C54 C55 H55B 110.9
C56 C55 H55B 110.9
H55A C55 H55B 108.9
C60 C56 C55 114.0(3)
C60 C56 C51 113.8(3)
C55 C56 C51 106.1(3)
C60 C56 C57 118.0(3)
C55 C56 C57 100.7(3)
C51 C56 C57 102.6(2)
C59 C57 C53 115.0(3)
C59 C57 C58 106.6(3)
C53 C57 C58 112.7(3)
C59 C57 C56 115.8(3)
C53 C57 C56 93.3(2)
C58 C57 C56 113.4(3)
C57 C58 H58A 109.5
C57 C58 H58B 109.5
H58A C58 H58B 109.5
C57 C58 H58C 109.5
H58A C58 H58C 109.5
H58B C58 H58C 109.5
C57 C59 H59A 109.5
C57 C59 H59B 109.5
H59A C59 H59B 109.5
C57 C59 H59C 109.5
H59A C59 H59C 109.5
H59B C59 H59C 109.5
C56 C60 H60A 109.5
C56 C60 H60B 109.5
H60A C60 H60B 109.5
C56 C60 H60C 109.5
H60A C60 H60C 109.5
H60B C60 H60C 109.5
C70 C61 C63 114.6(3)
C70 C61 C62 113.4(3)
C63 C61 C62 105.9(2)
C70 C61 C67 117.9(3)
C63 C61 C67 100.9(3)
C62 C61 C67 102.5(2)
C62 O62 H62 109.5
O62 C62 C71 107.5(3)
O62 C62 C61 111.9(2)
C71 C62 C61 114.3(3)
O62 C62 C66 109.2(3)
C71 C62 C66 111.7(3)
C61 C62 C66 102.2(2)
C64 C63 C61 104.3(3)
C64 C63 H63A 110.9
C61 C63 H63A 110.9
C64 C63 H63B 110.9
C61 C63 H63B 110.9
H63A C63 H63B 108.9
C63 C64 C65 103.0(3)
C63 C64 H64A 111.2
C65 C64 H64A 111.2
C63 C64 H64B 111.2
C65 C64 H64B 111.2
H64A C64 H64B 109.1
C66 C65 C67 102.7(3)
C66 C65 C64 106.8(3)
C67 C65 C64 102.8(3)
C66 C65 H65 114.4
C67 C65 H65 114.4
C64 C65 H65 114.4
C65 C66 C62 103.5(3)
C65 C66 H66A 111.1
C62 C66 H66A 111.1
C65 C66 H66B 111.1
C62 C66 H66B 111.1
H66A C66 H66B 109.0
C68 C67 C65 114.8(3)
C68 C67 C69 106.0(3)
C65 C67 C69 113.3(3)
C68 C67 C61 115.6(3)
C65 C67 C61 93.6(2)
C69 C67 C61 113.5(3)
C67 C68 H68A 109.5
C67 C68 H68B 109.5
H68A C68 H68B 109.5
C67 C68 H68C 109.5
H68A C68 H68C 109.5
H68B C68 H68C 109.5
C67 C69 H69A 109.5
C67 C69 H69B 109.5
H69A C69 H69B 109.5
C67 C69 H69C 109.5
H69A C69 H69C 109.5
H69B C69 H69C 109.5
C61 C70 H70A 109.5
C61 C70 H70B 109.5
H70A C70 H70B 109.5
C61 C70 H70C 109.5
H70A C70 H70C 109.5
H70B C70 H70C 109.5
C72 C71 C62 175.0(4)
C71 C72 C73 178.2(4)
C74 C73 C78 118.1(3)
C74 C73 C72 119.5(3)
C78 C73 C72 122.4(3)
C75 C74 C73 120.6(3)
C75 C74 H74 119.7
C73 C74 H74 119.7
C74 C75 C76 120.8(3)
C74 C75 H75 119.6
C76 C75 H75 119.6
C77 C76 C75 118.1(3)
C77 C76 C79 121.3(3)
C75 C76 C79 120.6(3)
C78 C77 C76 121.6(3)
C78 C77 H92 119.2
C76 C77 H92 119.2
C77 C78 C73 120.7(3)
C77 C78 H78 119.6
C73 C78 H78 119.6
C80 C79 C76 177.8(4)
C79 C80 C81 178.3(4)
C81 O81 H81 109.5
O81 C81 C80 107.7(2)
O81 C81 C82 107.9(2)
C80 C81 C82 114.7(3)
O81 C81 C86 112.5(2)
C80 C81 C86 111.9(2)
C82 C81 C86 102.2(2)
C83 C82 C81 104.8(2)
C83 C82 H82A 110.8
C81 C82 H82A 110.8
C83 C82 H82B 110.8
C81 C82 H82B 110.8
H82A C82 H82B 108.9
C82 C83 C84 106.4(3)
C82 C83 C87 103.2(2)
C84 C83 C87 102.3(3)
C82 C83 H83 114.5
C84 C83 H83 114.5
C87 C83 H83 114.5
C85 C84 C83 102.5(2)
C85 C84 H84A 111.3
C83 C84 H84A 111.3
C85 C84 H84B 111.3
C83 C84 H84B 111.3
H84A C84 H84B 109.2
C84 C85 C86 104.7(3)
C84 C85 H85A 110.8
C86 C85 H85A 110.8
C84 C85 H85B 110.8
C86 C85 H85B 110.8
H85A C85 H85B 108.9
C90 C86 C85 114.3(3)
C90 C86 C87 118.8(3)
C85 C86 C87 100.3(2)
C90 C86 C81 114.0(2)
C85 C86 C81 105.4(2)
C87 C86 C81 102.1(2)
C88 C87 C89 105.9(3)
C88 C87 C83 113.5(3)
C89 C87 C83 114.3(3)
C88 C87 C86 116.3(3)
C89 C87 C86 113.2(3)
C83 C87 C86 93.8(2)
C87 C88 H88A 109.5
C87 C88 H88B 109.5
H88A C88 H88B 109.5
C87 C88 H88C 109.5
H88A C88 H88C 109.5
H88B C88 H88C 109.5
C87 C89 H89A 109.5
C87 C89 H89B 109.5
H89A C89 H89B 109.5
C87 C89 H89C 109.5
H89A C89 H89C 109.5
H89B C89 H89C 109.5
C86 C90 H90A 109.5
C86 C90 H90B 109.5
H90A C90 H90B 109.5
C86 C90 H90C 109.5
H90A C90 H90C 109.5
H90B C90 H90C 109.5
C91 O91 H91 109.5
O91 C91 C92 107.6(4)
O91 C91 C93 102.9(5)
C92 C91 C93 113.3(5)
O91 C91 H91B 110.9
C92 C91 H91B 110.9
C93 C91 H91B 110.9
C91 C92 H92A 109.5
C91 C92 H92B 109.5
H92A C92 H92B 109.5
C91 C92 H92C 109.5
H92A C92 H92C 109.5
H92B C92 H92C 109.5
C94 C93 C91 112.3(10)
C94 C93 H93A 109.1
C91 C93 H93A 109.1
C94 C93 H93B 109.1
C91 C93 H93B 109.1
H93A C93 H93B 107.9
C93 C94 H94B 109.5
C93 C94 H94A 109.5
H94B C94 H94A 109.5
C93 C94 H94C 109.5
H94B C94 H94C 109.5
H94A C94 H94C 109.5
C95 O95 H95 109.5
C96 C95 O95 107.2(4)
C96 C95 C97 115.3(5)
O95 C95 C97 110.2(4)
C96 C95 H95A 108.0
O95 C95 H95A 108.0
C97 C95 H95A 108.0
C95 C96 H96A 109.5
C95 C96 H96B 109.5
H96A C96 H96B 109.5
C95 C96 H96C 109.5
H96A C96 H96C 109.5
H96B C96 H96C 109.5
C95 C97 C98 113.7(5)
C95 C97 H97A 108.8
C98 C97 H97A 108.8
C95 C97 H97B 108.8
C98 C97 H97B 108.8
H97A C97 H97B 107.7
C97 C98 H98A 109.5
C97 C98 H98B 109.5
H98A C98 H98B 109.5
C97 C98 H98C 109.5
H98A C98 H98C 109.5
H98B C98 H98C 109.5

loop_
_geom_bond_atom_site_label_1
_geom_bond_atom_site_label_2
_geom_bond_distance
C1 C10 1.506(5)
C1 C6 1.545(4)
C1 C7 1.566(5)
C1 C2 1.571(4)
O2 C2 1.441(3)
O2 H2 0.9400
C2 C11 1.473(4)
C2 C3 1.553(4)
C3 C4 1.549(5)
C3 H3A 0.9900
C3 H3B 0.9900
C4 C7 1.535(5)
C4 C5 1.547(6)
C4 H4 1.0000
C5 C6 1.540(6)
C5 H5A 0.9900
C5 H5B 0.9900
C6 H6A 0.9900
C6 H6B 0.9900
C7 C9 1.523(5)
C7 C8 1.545(5)
C8 H8A 0.9800
C8 H8B 0.9800
C8 H8C 0.9800
C9 H9A 0.9800
C9 H9B 0.9800
C9 H9C 0.9800
C10 H10A 0.9800
C10 H10B 0.9800
C10 H10C 0.9800
C11 C12 1.199(4)
C12 C13 1.438(4)
C13 C18 1.380(5)
C13 C14 1.392(5)
C14 C15 1.376(5)
C14 H14 0.9500
C15 C16 1.377(5)
C15 H15 0.9500
C16 C17 1.400(5)
C16 C19 1.444(4)
C17 C18 1.382(4)
C17 H17 0.9500
C18 H18 0.9500
C19 C20 1.200(4)
C20 C21 1.461(4)
O21 C21 1.450(4)
O21 H21 0.9000
C21 C22 1.559(4)
C21 C26 1.562(4)
C22 C23 1.526(5)
C22 H22A 0.9900
C22 H22B 0.9900
C23 C24 1.543(5)
C23 C27 1.542(4)
C23 H23 1.0000
C24 C25 1.545(4)
C24 H24A 0.9900
C24 H24B 0.9900
C25 C26 1.547(4)
C25 H25A 0.9900
C25 H25B 0.9900
C26 C30 1.520(4)
C26 C27 1.561(4)
C27 C29 1.530(4)
C27 C28 1.533(5)
C28 H28A 0.9800
C28 H28B 0.9800
C28 H28C 0.9800
C29 H29A 0.9800
C29 H29B 0.9800
C29 H29C 0.9800
C30 H30A 0.9800
C30 H30B 0.9800
C30 H30C 0.9800
C31 C40 1.511(5)
C31 C36 1.544(4)
C31 C32 1.570(4)
C31 C37 1.571(4)
O32 C32 1.441(3)
O32 H32 0.9400
C32 C41 1.477(4)
C32 C33 1.562(5)
C33 C34 1.522(5)
C33 H33A 0.9900
C33 H33B 0.9900
C34 C37 1.543(5)
C34 C35 1.552(5)
C34 H34 1.0000
C35 C36 1.540(6)
C35 H35A 0.9900
C35 H35B 0.9900
C36 H36A 0.9900
C36 H36B 0.9900
C37 C39 1.534(5)
C37 C38 1.543(5)
C38 H38A 0.9800
C38 H38B 0.9800
C38 H38C 0.9800
C39 H39A 0.9800
C39 H39B 0.9800
C39 H39C 0.9800
C40 H40A 0.9800
C40 H40B 0.9800
C40 H40C 0.9800
C41 C42 1.197(4)
C42 C43 1.447(4)
C43 C44 1.374(5)
C43 C48 1.392(5)
C44 C45 1.385(5)
C44 H44 0.9500
C45 C46 1.380(5)
C45 H45 0.9500
C46 C47 1.396(5)
C46 C49 1.431(4)
C47 C48 1.380(5)
C47 H47 0.9500
C48 H48 0.9500
C49 C50 1.210(5)
C50 C51 1.475(4)
O51 C51 1.443(4)
O51 H51 0.9400
C51 C56 1.558(5)
C51 C52 1.561(5)
C52 C53 1.539(5)
C52 H52A 0.9900
C52 H52B 0.9900
C53 C54 1.534(5)
C53 C57 1.534(5)
C53 H53 1.0000
C54 C55 1.544(6)
C54 H54A 0.9900
C54 H54B 0.9900
C55 C56 1.546(5)
C55 H55A 0.9900
C55 H55B 0.9900
C56 C60 1.508(5)
C56 C57 1.566(5)
C57 C59 1.513(5)
C57 C58 1.540(5)
C58 H58A 0.9800
C58 H58B 0.9800
C58 H58C 0.9800
C59 H59A 0.9800
C59 H59B 0.9800
C59 H59C 0.9800
C60 H60A 0.9800
C60 H60B 0.9800
C60 H60C 0.9800
C61 C70 1.505(5)
C61 C63 1.541(4)
C61 C62 1.561(4)
C61 C67 1.567(5)
O62 C62 1.440(4)
O62 H62 0.9300
C62 C71 1.475(5)
C62 C66 1.579(5)
C63 C64 1.538(5)
C63 H63A 0.9900
C63 H63B 0.9900
C64 C65 1.541(5)
C64 H64A 0.9900
C64 H64B 0.9900
C65 C66 1.525(5)
C65 C67 1.540(5)
C65 H65 1.0000
C66 H66A 0.9900
C66 H66B 0.9900
C67 C68 1.531(5)
C67 C69 1.546(5)
C68 H68A 0.9800
C68 H68B 0.9800
C68 H68C 0.9800
C69 H69A 0.9800
C69 H69B 0.9800
C69 H69C 0.9800
C70 H70A 0.9800
C70 H70B 0.9800
C70 H70C 0.9800
C71 C72 1.192(4)
C72 C73 1.443(5)
C73 C74 1.392(5)
C73 C78 1.393(5)
C74 C75 1.383(5)
C74 H74 0.9500
C75 C76 1.388(5)
C75 H75 0.9500
C76 C77 1.384(5)
C76 C79 1.438(5)
C77 C78 1.366(5)
C77 H92 0.9500
C78 H78 0.9500
C79 C80 1.197(4)
C80 C81 1.477(4)
O81 C81 1.445(3)
O81 H81 0.9400
C81 C82 1.537(4)
C81 C86 1.577(4)
C82 C83 1.534(4)
C82 H82A 0.9900
C82 H82B 0.9900
C83 C84 1.538(5)
C83 C87 1.540(5)
C83 H83 1.0000
C84 C85 1.535(5)
C84 H84A 0.9900
C84 H84B 0.9900
C85 C86 1.556(4)
C85 H85A 0.9900
C85 H85B 0.9900
C86 C90 1.498(5)
C86 C87 1.560(4)
C87 C88 1.529(5)
C87 C89 1.539(5)
C88 H88A 0.9800
C88 H88B 0.9800
C88 H88C 0.9800
C89 H89A 0.9800
C89 H89B 0.9800
C89 H89C 0.9800
C90 H90A 0.9800
C90 H90B 0.9800
C90 H90C 0.9800
O91 C91 1.429(5)
O91 H91 0.9300
C91 C92 1.480(7)
C91 C93 1.550(10)
C91 H91B 1.0000
C92 H92A 0.9800
C92 H92B 0.9800
C92 H92C 0.9800
C93 C94 1.483(9)
C93 H93A 0.9900
C93 H93B 0.9900
C94 H94B 0.9800
C94 H94A 0.9800
C94 H94C 0.9800
O95 C95 1.475(5)
O95 H95 0.9500
C95 C96 1.450(7)
C95 C97 1.481(7)
C95 H95A 1.0000
C96 H96A 0.9800
C96 H96B 0.9800
C96 H96C 0.9800
C97 C98 1.538(8)
C97 H97A 0.9900
C97 H97B 0.9900
C98 H98A 0.9800
C98 H98B 0.9800
C98 H98C 0.9800

loop_
_geom_hbond_atom_site_label_D
_geom_hbond_atom_site_label_H
_geom_hbond_atom_site_label_A
_geom_hbond_distance_DH
_geom_hbond_distance_HA
_geom_hbond_distance_DA
_geom_hbond_angle_DHA
_geom_hbond_site_symmetry_A
O2 H2 O21 0.94 1.89 2.791(3) 161.1 1_565
O21 H21 O81 0.90 2.01 2.878(3) 160.4 1_655
O32 H32 O95 0.94 1.85 2.751(3) 159.2 1_565
O51 H51 O32 0.94 1.84 2.735(3) 159.3 1_545
O62 H62 O51 0.93 2.02 2.808(3) 141.4 .
O81 H81 O91 0.94 1.89 2.777(3) 157.4 1_445
O91 H91 O2 0.93 1.89 2.809(3) 170.8 .
O95 H95 O62 0.95 2.02 2.716(3) 128.6 .
